data_4089709
loop_
_publ_author_name
'Ding, Keying'
'Dugan, Thomas R.'
'Brennessel, William W.'
'Bill, Eckhard'
'Holland, Patrick L.'

_publ_section_title
;
 Synthesis, Properties, and Reactivity of Diketiminate-Supported Cobalt
 Fluoride Complexes
;
_journal_issue 23
_journal_name_full Organometallics
_journal_page_first 6650
_journal_paper_doi 10.1021/om900394t
_journal_volume 28
_journal_year 2009
_chemical_formula_moiety 'C72 H112 Co2 F4 N4 Sn, 2(C4 H10 O)'
_chemical_formula_sum 'C80 H132 Co2 F4 N4 O2 Sn'
_chemical_formula_weight 1494.45
_chemical_name_common holkd06
_space_group_IT_number 2
_space_group_name_Hall '-P 1'
_space_group_name_H-M_alt 'P -1'
_symmetry_cell_setting triclinic
_symmetry_space_group_name_H-M 'P -1'
_atom_sites_solution_hydrogens geom
_atom_sites_solution_primary direct
_atom_sites_solution_secondary difmap
_audit_creation_method SHELXL-97
_cell_angle_alpha 100.573(2)
_cell_angle_beta 91.507(2)
_cell_angle_gamma 102.187(2)
_cell_formula_units_Z 2
_cell_length_a 12.4264(14)
_cell_length_b 16.0026(18)
_cell_length_c 21.112(2)
_cell_measurement_reflns_used 4062
_cell_measurement_temperature 100.0(1)
_cell_measurement_theta_max 32.49
_cell_measurement_theta_min 2.65
_cell_volume 4024.7(7)
_computing_cell_refinement 'SAINT (Bruker, 2006)'
_computing_data_collection 'APEX2 (Bruker, 2006)'
_computing_data_reduction 'SAINT (Bruker, 2006)'
_computing_molecular_graphics 'SHELXTL (Bruker, 2000)'
_computing_publication_material 'SHELXTL (Bruker, 2000)'
_computing_structure_refinement 'SHELXL-97 (Sheldrick, 1997)'
_computing_structure_solution 'SIR97 (Altomare et al., 1999)'
_diffrn_ambient_temperature 100.0(1)
_diffrn_measured_fraction_theta_full 0.985
_diffrn_measured_fraction_theta_max 0.985
_diffrn_measurement_device_type 'Bruker SMART APEX II CCD Platform'
_diffrn_measurement_method 'area detector, \w scans per \f'
_diffrn_radiation_monochromator graphite
_diffrn_radiation_source 'fine-focus sealed tube'
_diffrn_radiation_type MoK\a
_diffrn_radiation_wavelength 0.71073
_diffrn_reflns_av_R_equivalents 0.0306
_diffrn_reflns_av_sigmaI/netI 0.0422
_diffrn_reflns_limit_h_max 18
_diffrn_reflns_limit_h_min -18
_diffrn_reflns_limit_k_max 23
_diffrn_reflns_limit_k_min -23
_diffrn_reflns_limit_l_max 31
_diffrn_reflns_limit_l_min -31
_diffrn_reflns_number 71009
_diffrn_reflns_theta_full 32.03
_diffrn_reflns_theta_max 32.03
_diffrn_reflns_theta_min 1.49
_exptl_absorpt_coefficient_mu 0.769
_exptl_absorpt_correction_T_max 0.8868
_exptl_absorpt_correction_T_min 0.7909
_exptl_absorpt_correction_type multi-scan
_exptl_absorpt_process_details 'SADABS (Blessing, 1995)'
_exptl_crystal_colour red
_exptl_crystal_density_diffrn 1.233
_exptl_crystal_density_method 'not measured'
_exptl_crystal_description block
_exptl_crystal_F_000 1592
_exptl_crystal_size_max 0.32
_exptl_crystal_size_mid 0.26
_exptl_crystal_size_min 0.16
_refine_diff_density_max 0.636
_refine_diff_density_min -0.754
_refine_diff_density_rms 0.072
_refine_ls_extinction_method none
_refine_ls_goodness_of_fit_ref 1.025
_refine_ls_hydrogen_treatment constr
_refine_ls_matrix_type full
_refine_ls_number_parameters 872
_refine_ls_number_reflns 27598
_refine_ls_number_restraints 6
_refine_ls_restrained_S_all 1.025
_refine_ls_R_factor_all 0.0517
_refine_ls_R_factor_gt 0.0333
_refine_ls_shift/su_max 0.004
_refine_ls_shift/su_mean 0.000
_refine_ls_structure_factor_coef Fsqd
_refine_ls_weighting_details 'calc w=1/[\s^2^(Fo^2^)+(0.0302P)^2^+1.6234P] where P=(Fo^2^+2Fc^2^)/3'
_refine_ls_weighting_scheme calc
_refine_ls_wR_factor_gt 0.0719
_refine_ls_wR_factor_ref 0.0784
_reflns_number_gt 21537
_reflns_number_total 27598
_reflns_threshold_expression >2sigma(I)
_cod_data_source_file om900394t_si_001.cif
_cod_data_source_block 1
_cod_original_cell_volume 4024.7(8)
_cod_original_sg_symbol_H-M P-1
_cod_database_code 4089709

loop_
_symmetry_equiv_pos_as_xyz
'x, y, z'
'-x, -y, -z'

loop_
_atom_site_label
_atom_site_type_symbol
_atom_site_fract_x
_atom_site_fract_y
_atom_site_fract_z
_atom_site_U_iso_or_equiv
_atom_site_adp_type
_atom_site_occupancy
_atom_site_symmetry_multiplicity
_atom_site_calc_flag
_atom_site_refinement_flags
Co1 Co 0.168552(16) 0.648366(13) 0.864410(10) 0.01468(4) Uani 1 1 d .
Co2 Co -0.089880(17) 0.274291(13) 0.711554(10) 0.01487(4) Uani 1 1 d .
N11 N 0.31645(10) 0.67829(8) 0.90628(6) 0.0148(2) Uani 1 1 d .
N21 N 0.15280(10) 0.76312(8) 0.85315(6) 0.0138(2) Uani 1 1 d .
N14 N -0.17064(10) 0.25414(8) 0.62764(6) 0.0150(2) Uani 1 1 d .
N24 N -0.06235(10) 0.15828(8) 0.70845(6) 0.0161(2) Uani 1 1 d .
Sn1 Sn 0.004495(8) 0.458607(6) 0.812969(5) 0.01485(3) Uani 1 1 d .
F1 F 0.04540(7) 0.57434(6) 0.89528(4) 0.01911(18) Uani 1 1 d .
F2 F 0.13982(7) 0.54807(6) 0.78997(4) 0.02029(18) Uani 1 1 d .
F3 F -0.13165(7) 0.33360(6) 0.79221(4) 0.01870(18) Uani 1 1 d .
F4 F 0.02857(7) 0.38304(6) 0.72414(4) 0.02016(18) Uani 1 1 d .
C1 C 0.09049(14) 0.39549(10) 0.86845(8) 0.0224(3) Uani 1 1 d .
H1A H 0.1698 0.4205 0.8695 0.034 Uiso 1 1 calc R
H1B H 0.0758 0.3332 0.8494 0.034 Uiso 1 1 calc R
H1C H 0.0663 0.4032 0.9125 0.034 Uiso 1 1 calc R
C2 C -0.11700(14) 0.51782(11) 0.78233(9) 0.0249(3) Uani 1 1 d .
H2A H -0.0853 0.5797 0.7837 0.037 Uiso 1 1 calc R
H2B H -0.1779 0.5121 0.8109 0.037 Uiso 1 1 calc R
H2C H -0.1447 0.4894 0.7380 0.037 Uiso 1 1 calc R
C11 C 0.48925(12) 0.79161(10) 0.96022(8) 0.0198(3) Uani 1 1 d .
C21 C 0.37270(12) 0.76047(10) 0.92327(7) 0.0156(3) Uani 1 1 d .
C31 C 0.32880(12) 0.82992(10) 0.90952(7) 0.0171(3) Uani 1 1 d .
H31A H 0.3751 0.8855 0.9259 0.020 Uiso 1 1 calc R
C41 C 0.23064(12) 0.83452(9) 0.87654(7) 0.0148(3) Uani 1 1 d .
C51 C 0.22478(13) 0.92968(10) 0.87212(7) 0.0178(3) Uani 1 1 d .
C61 C 0.54584(14) 0.72015(12) 0.97513(9) 0.0269(4) Uani 1 1 d .
H61A H 0.6184 0.7471 0.9975 0.040 Uiso 1 1 calc R
H61B H 0.5549 0.6818 0.9347 0.040 Uiso 1 1 calc R
H61C H 0.5003 0.6860 1.0027 0.040 Uiso 1 1 calc R
C71 C 0.47747(14) 0.84863(12) 1.02585(8) 0.0269(4) Uani 1 1 d .
H71A H 0.5493 0.8672 1.0504 0.040 Uiso 1 1 calc R
H71B H 0.4243 0.8149 1.0502 0.040 Uiso 1 1 calc R
H71C H 0.4513 0.9000 1.0187 0.040 Uiso 1 1 calc R
C81 C 0.56868(14) 0.84592(12) 0.92073(9) 0.0288(4) Uani 1 1 d .
H81A H 0.6418 0.8651 0.9438 0.043 Uiso 1 1 calc R
H81B H 0.5405 0.8970 0.9148 0.043 Uiso 1 1 calc R
H81C H 0.5743 0.8103 0.8784 0.043 Uiso 1 1 calc R
C91 C 0.22453(15) 0.98143(11) 0.94137(8) 0.0245(3) Uani 1 1 d .
H91A H 0.2209 1.0416 0.9397 0.037 Uiso 1 1 calc R
H91B H 0.2922 0.9813 0.9662 0.037 Uiso 1 1 calc R
H91C H 0.1603 0.9543 0.9622 0.037 Uiso 1 1 calc R
C101 C 0.12453(14) 0.94163(10) 0.83358(8) 0.0221(3) Uani 1 1 d .
H10A H 0.1308 1.0037 0.8335 0.033 Uiso 1 1 calc R
H10B H 0.0569 0.9191 0.8536 0.033 Uiso 1 1 calc R
H10C H 0.1218 0.9097 0.7891 0.033 Uiso 1 1 calc R
C111 C 0.32710(15) 0.97083(11) 0.83926(9) 0.0265(3) Uani 1 1 d .
H11A H 0.3229 1.0301 0.8351 0.040 Uiso 1 1 calc R
H11B H 0.3290 0.9356 0.7963 0.040 Uiso 1 1 calc R
H11C H 0.3941 0.9729 0.8655 0.040 Uiso 1 1 calc R
C12 C 0.35022(12) 0.60005(10) 0.91463(7) 0.0160(3) Uani 1 1 d .
C22 C 0.32319(12) 0.56549(10) 0.97035(7) 0.0187(3) Uani 1 1 d .
C32 C 0.34401(14) 0.48367(11) 0.97318(8) 0.0240(3) Uani 1 1 d .
H32A H 0.3268 0.4594 1.0105 0.029 Uiso 1 1 calc R
C42 C 0.38902(15) 0.43749(11) 0.92289(9) 0.0265(4) Uani 1 1 d .
H42A H 0.4015 0.3816 0.9255 0.032 Uiso 1 1 calc R
C52 C 0.41603(14) 0.47249(11) 0.86856(8) 0.0240(3) Uani 1 1 d .
H52A H 0.4483 0.4407 0.8346 0.029 Uiso 1 1 calc R
C62 C 0.39670(12) 0.55364(10) 0.86284(8) 0.0189(3) Uani 1 1 d .
C72 C 0.27224(13) 0.61307(11) 1.02699(7) 0.0209(3) Uani 1 1 d .
H72A H 0.2690 0.6718 1.0182 0.025 Uiso 1 1 calc R
C82 C 0.34061(16) 0.62638(13) 1.09134(8) 0.0305(4) Uani 1 1 d .
H82A H 0.4144 0.6616 1.0884 0.046 Uiso 1 1 calc R
H82B H 0.3469 0.5696 1.1003 0.046 Uiso 1 1 calc R
H82C H 0.3040 0.6564 1.1263 0.046 Uiso 1 1 calc R
C92 C 0.15440(15) 0.56490(13) 1.03449(9) 0.0292(4) Uani 1 1 d .
H92A H 0.1088 0.5594 0.9947 0.044 Uiso 1 1 calc R
H92B H 0.1237 0.5977 1.0708 0.044 Uiso 1 1 calc R
H92C H 0.1554 0.5068 1.0428 0.044 Uiso 1 1 calc R
C102 C 0.42862(15) 0.58931(12) 0.80224(9) 0.0280(4) Uani 1 1 d .
H10D H 0.4011 0.6441 0.8041 0.034 Uiso 1 1 calc R
C112 C 0.37653(17) 0.52559(15) 0.74063(9) 0.0383(5) Uani 1 1 d .
H11D H 0.2966 0.5087 0.7436 0.057 Uiso 1 1 calc R
H11E H 0.4078 0.4736 0.7355 0.057 Uiso 1 1 calc R
H11F H 0.3918 0.5536 0.7033 0.057 Uiso 1 1 calc R
C122 C 0.55430(18) 0.61189(15) 0.79829(11) 0.0439(5) Uani 1 1 d .
H12A H 0.5876 0.6578 0.8351 0.066 Uiso 1 1 calc R
H12B H 0.5718 0.6324 0.7580 0.066 Uiso 1 1 calc R
H12C H 0.5837 0.5599 0.7992 0.066 Uiso 1 1 calc R
C13 C 0.05158(12) 0.75825(9) 0.81656(7) 0.0141(3) Uani 1 1 d .
C23 C 0.04916(13) 0.74129(10) 0.74852(7) 0.0169(3) Uani 1 1 d .
C33 C -0.05151(14) 0.72861(10) 0.71342(8) 0.0210(3) Uani 1 1 d .
H33A H -0.0540 0.7171 0.6676 0.025 Uiso 1 1 calc R
C43 C -0.14791(13) 0.73243(11) 0.74408(8) 0.0235(3) Uani 1 1 d .
H43A H -0.2157 0.7241 0.7194 0.028 Uiso 1 1 calc R
C53 C -0.14490(13) 0.74840(11) 0.81079(8) 0.0224(3) Uani 1 1 d .
H53A H -0.2113 0.7509 0.8316 0.027 Uiso 1 1 calc R
C63 C -0.04651(12) 0.76093(10) 0.84833(7) 0.0170(3) Uani 1 1 d .
C73 C 0.15272(14) 0.73770(12) 0.71201(8) 0.0242(3) Uani 1 1 d .
H73A H 0.2169 0.7490 0.7443 0.029 Uiso 1 1 calc R
C83 C 0.1440(2) 0.64771(13) 0.66972(9) 0.0384(5) Uani 1 1 d .
H83A H 0.1291 0.6031 0.6965 0.058 Uiso 1 1 calc R
H83B H 0.2136 0.6457 0.6493 0.058 Uiso 1 1 calc R
H83C H 0.0839 0.6367 0.6363 0.058 Uiso 1 1 calc R
C93 C 0.17527(16) 0.80690(12) 0.66963(9) 0.0310(4) Uani 1 1 d .
H93A H 0.1877 0.8650 0.6970 0.046 Uiso 1 1 calc R
H93B H 0.1116 0.7986 0.6389 0.046 Uiso 1 1 calc R
H93C H 0.2409 0.8013 0.6459 0.046 Uiso 1 1 calc R
C103 C -0.04961(14) 0.77767(11) 0.92173(8) 0.0212(3) Uani 1 1 d .
H10E H 0.0274 0.7868 0.9409 0.025 Uiso 1 1 calc R
C113 C -0.09306(16) 0.86026(12) 0.94656(8) 0.0276(4) Uani 1 1 d .
H11G H -0.0445 0.9107 0.9345 0.041 Uiso 1 1 calc R
H11H H -0.0945 0.8693 0.9937 0.041 Uiso 1 1 calc R
H11I H -0.1678 0.8533 0.9273 0.041 Uiso 1 1 calc R
C123 C -0.12092(16) 0.69954(12) 0.94436(9) 0.0300(4) Uani 1 1 d .
H12D H -0.0940 0.6469 0.9278 0.045 Uiso 1 1 calc R
H12E H -0.1977 0.6917 0.9281 0.045 Uiso 1 1 calc R
H12F H -0.1166 0.7101 0.9917 0.045 Uiso 1 1 calc R
C14 C -0.28077(13) 0.15132(10) 0.52738(7) 0.0195(3) Uani 1 1 d .
C24 C -0.20531(12) 0.17466(10) 0.59157(7) 0.0164(3) Uani 1 1 d .
C34 C -0.17836(13) 0.10139(10) 0.61087(7) 0.0180(3) Uani 1 1 d .
H34A H -0.2145 0.0477 0.5842 0.022 Uiso 1 1 calc R
C44 C -0.10891(12) 0.09131(10) 0.66152(7) 0.0178(3) Uani 1 1 d .
C54 C -0.09457(13) -0.00436(10) 0.65586(8) 0.0209(3) Uani 1 1 d .
C64 C -0.30049(14) 0.22796(11) 0.49729(8) 0.0223(3) Uani 1 1 d .
H64A H -0.3461 0.2054 0.4567 0.033 Uiso 1 1 calc R
H64B H -0.2295 0.2629 0.4888 0.033 Uiso 1 1 calc R
H64C H -0.3385 0.2644 0.5273 0.033 Uiso 1 1 calc R
C74 C -0.23367(16) 0.09111(12) 0.47464(8) 0.0285(4) Uani 1 1 d .
H74A H -0.2792 0.0803 0.4341 0.043 Uiso 1 1 calc R
H74B H -0.2342 0.0357 0.4882 0.043 Uiso 1 1 calc R
H74C H -0.1578 0.1192 0.4682 0.043 Uiso 1 1 calc R
C84 C -0.39517(14) 0.10116(12) 0.54166(9) 0.0290(4) Uani 1 1 d .
H84A H -0.4444 0.0857 0.5023 0.043 Uiso 1 1 calc R
H84B H -0.4263 0.1380 0.5754 0.043 Uiso 1 1 calc R
H84C H -0.3874 0.0480 0.5564 0.043 Uiso 1 1 calc R
C94 C -0.01582(15) -0.02159(11) 0.70668(9) 0.0252(3) Uani 1 1 d .
H94A H -0.0137 -0.0835 0.6981 0.038 Uiso 1 1 calc R
H94B H -0.0419 -0.0059 0.7497 0.038 Uiso 1 1 calc R
H94C H 0.0584 0.0136 0.7047 0.038 Uiso 1 1 calc R
C104 C -0.04953(15) -0.03338(12) 0.58976(9) 0.0280(4) Uani 1 1 d .
H10F H -0.0393 -0.0931 0.5860 0.042 Uiso 1 1 calc R
H10G H 0.0214 0.0057 0.5863 0.042 Uiso 1 1 calc R
H10H H -0.1021 -0.0311 0.5551 0.042 Uiso 1 1 calc R
C114 C -0.20842(15) -0.06257(11) 0.66119(9) 0.0274(4) Uani 1 1 d .
H11J H -0.2010 -0.1227 0.6593 0.041 Uiso 1 1 calc R
H11K H -0.2590 -0.0605 0.6254 0.041 Uiso 1 1 calc R
H11L H -0.2378 -0.0415 0.7023 0.041 Uiso 1 1 calc R
C15 C -0.17972(12) 0.33617(9) 0.61208(7) 0.0152(3) Uani 1 1 d .
C25 C -0.08790(12) 0.38471(10) 0.58648(7) 0.0174(3) Uani 1 1 d .
C35 C -0.09364(14) 0.46712(11) 0.57613(8) 0.0232(3) Uani 1 1 d .
H35A H -0.0339 0.4999 0.5577 0.028 Uiso 1 1 calc R
C45 C -0.18455(15) 0.50266(11) 0.59206(8) 0.0259(3) Uani 1 1 d .
H45A H -0.1868 0.5590 0.5844 0.031 Uiso 1 1 calc R
C55 C -0.27150(14) 0.45551(11) 0.61906(8) 0.0231(3) Uani 1 1 d .
H55A H -0.3328 0.4805 0.6307 0.028 Uiso 1 1 calc R
C65 C -0.27118(12) 0.37217(10) 0.62959(7) 0.0178(3) Uani 1 1 d .
C75 C 0.01472(13) 0.34922(11) 0.57025(8) 0.0204(3) Uani 1 1 d .
H75A H 0.0175 0.3037 0.5966 0.024 Uiso 1 1 calc R
C85 C 0.00892(15) 0.30536(13) 0.49880(9) 0.0310(4) Uani 1 1 d .
H85A H -0.0548 0.2560 0.4896 0.046 Uiso 1 1 calc R
H85B H 0.0767 0.2846 0.4896 0.046 Uiso 1 1 calc R
H85C H 0.0011 0.3476 0.4717 0.046 Uiso 1 1 calc R
C95 C 0.12185(14) 0.41909(12) 0.58679(9) 0.0278(4) Uani 1 1 d .
H95A H 0.1244 0.4483 0.6320 0.042 Uiso 1 1 calc R
H95B H 0.1244 0.4619 0.5588 0.042 Uiso 1 1 calc R
H95C H 0.1852 0.3917 0.5801 0.042 Uiso 1 1 calc R
C105 C -0.36958(13) 0.32213(11) 0.65862(8) 0.0208(3) Uani 1 1 d .
H10I H -0.3622 0.2603 0.6536 0.025 Uiso 1 1 calc R
C115 C -0.37202(14) 0.35813(12) 0.73100(8) 0.0268(4) Uani 1 1 d .
H11M H -0.3052 0.3523 0.7539 0.040 Uiso 1 1 calc R
H11N H -0.4371 0.3253 0.7478 0.040 Uiso 1 1 calc R
H11O H -0.3753 0.4198 0.7375 0.040 Uiso 1 1 calc R
C125 C -0.47975(14) 0.32214(15) 0.62424(9) 0.0344(4) Uani 1 1 d .
H12G H -0.4764 0.3038 0.5776 0.052 Uiso 1 1 calc R
H12H H -0.4940 0.3810 0.6335 0.052 Uiso 1 1 calc R
H12I H -0.5393 0.2816 0.6396 0.052 Uiso 1 1 calc R
C16 C 0.01270(13) 0.15865(10) 0.76158(7) 0.0183(3) Uani 1 1 d .
C26 C -0.02877(15) 0.14601(11) 0.82170(8) 0.0231(3) Uani 1 1 d .
C36 C 0.04657(18) 0.16049(12) 0.87453(9) 0.0311(4) Uani 1 1 d .
H36A H 0.0197 0.1529 0.9153 0.037 Uiso 1 1 calc R
C46 C 0.15847(18) 0.18532(12) 0.87002(9) 0.0334(4) Uani 1 1 d .
H46A H 0.2078 0.1956 0.9072 0.040 Uiso 1 1 calc R
C56 C 0.19853(15) 0.19518(11) 0.81053(9) 0.0293(4) Uani 1 1 d .
H56A H 0.2760 0.2111 0.8071 0.035 Uiso 1 1 calc R
C66 C 0.12743(13) 0.18225(10) 0.75550(8) 0.0224(3) Uani 1 1 d .
C76 C -0.15118(16) 0.11743(13) 0.83076(9) 0.0322(4) Uani 1 1 d .
H76A H -0.1925 0.1098 0.7881 0.039 Uiso 1 1 calc R
C86 C -0.17964(19) 0.03072(14) 0.85424(11) 0.0406(5) Uani 1 1 d .
H86A H -0.1525 -0.0138 0.8247 0.061 Uiso 1 1 calc R
H86B H -0.2599 0.0125 0.8554 0.061 Uiso 1 1 calc R
H86C H -0.1447 0.0380 0.8977 0.061 Uiso 1 1 calc R
C96 C -0.1914(2) 0.18688(15) 0.87872(13) 0.0547(7) Uani 1 1 d .
H96A H -0.1719 0.2430 0.8649 0.082 Uiso 1 1 calc R
H96B H -0.1562 0.1921 0.9218 0.082 Uiso 1 1 calc R
H96C H -0.2716 0.1698 0.8801 0.082 Uiso 1 1 calc R
C106 C 0.17538(14) 0.19464(13) 0.69143(10) 0.0310(4) Uani 1 1 d .
H10J H 0.1129 0.1810 0.6577 0.037 Uiso 1 1 calc R
C116 C 0.23686(17) 0.28875(14) 0.69481(12) 0.0430(5) Uani 1 1 d .
H11P H 0.1874 0.3280 0.7084 0.065 Uiso 1 1 calc R
H11Q H 0.2619 0.2961 0.6522 0.065 Uiso 1 1 calc R
H11R H 0.3008 0.3026 0.7261 0.065 Uiso 1 1 calc R
C126 C 0.25300(18) 0.13330(14) 0.67068(12) 0.0452(5) Uani 1 1 d .
H12J H 0.2135 0.0729 0.6686 0.068 Uiso 1 1 calc R
H12K H 0.3167 0.1473 0.7021 0.068 Uiso 1 1 calc R
H12L H 0.2784 0.1405 0.6281 0.068 Uiso 1 1 calc R
C17 C 0.5546(3) 1.1120(2) 0.7471(3) 0.131(2) Uani 1 1 d D
H17A H 0.5371 1.1585 0.7270 0.196 Uiso 1 1 calc R
H17B H 0.6346 1.1222 0.7557 0.196 Uiso 1 1 calc R
H17C H 0.5185 1.1114 0.7877 0.196 Uiso 1 1 calc R
C27 C 0.5147(3) 1.0271(3) 0.70288(17) 0.0877(13) Uani 1 1 d D
H27A H 0.4341 1.0172 0.6931 0.105 Uiso 1 1 calc R
H27B H 0.5513 1.0272 0.6618 0.105 Uiso 1 1 calc R
O1 O 0.53804(13) 0.96029(12) 0.73182(8) 0.0483(4) Uani 1 1 d D
C37 C 0.5000(2) 0.8758(2) 0.69275(13) 0.0667(8) Uani 1 1 d D
H37A H 0.5394 0.8712 0.6525 0.080 Uiso 1 1 calc R
H37B H 0.4201 0.8660 0.6809 0.080 Uiso 1 1 calc R
C47 C 0.5205(3) 0.8090(2) 0.72943(18) 0.0857(11) Uani 1 1 d D
H47A H 0.4989 0.7511 0.7018 0.129 Uiso 1 1 calc R
H47B H 0.4769 0.8109 0.7675 0.129 Uiso 1 1 calc R
H47C H 0.5991 0.8210 0.7432 0.129 Uiso 1 1 calc R
C18 C 0.6006(2) 0.4200(2) 0.43734(14) 0.0718(9) Uani 1 1 d D
H18A H 0.6230 0.4739 0.4207 0.108 Uiso 1 1 calc R
H18B H 0.6340 0.3748 0.4131 0.108 Uiso 1 1 calc R
H18C H 0.6252 0.4305 0.4832 0.108 Uiso 1 1 calc R
C28 C 0.4789(2) 0.39086(18) 0.42982(13) 0.0595(7) Uani 1 1 d D
H28A H 0.4447 0.4386 0.4505 0.071 Uiso 1 1 calc R
H28B H 0.4541 0.3757 0.3834 0.071 Uiso 1 1 calc R
O2 O 0.44591(14) 0.31859(14) 0.45828(8) 0.0587(5) Uani 1 1 d D
C38 C 0.3319(2) 0.2881(2) 0.45438(16) 0.0710(9) Uani 1 1 d D
H38A H 0.3044 0.2655 0.4087 0.085 Uiso 1 1 calc R
H38B H 0.2960 0.3363 0.4718 0.085 Uiso 1 1 calc R
C48 C 0.3043(3) 0.2179(2) 0.49189(15) 0.0817(11) Uani 1 1 d D
H48A H 0.2250 0.1922 0.4857 0.123 Uiso 1 1 calc R
H48B H 0.3242 0.2420 0.5378 0.123 Uiso 1 1 calc R
H48C H 0.3455 0.1728 0.4771 0.123 Uiso 1 1 calc R

loop_
_atom_site_aniso_label
_atom_site_aniso_U_11
_atom_site_aniso_U_22
_atom_site_aniso_U_33
_atom_site_aniso_U_23
_atom_site_aniso_U_13
_atom_site_aniso_U_12
Co1 0.01382(9) 0.01230(9) 0.01741(10) 0.00215(7) -0.00188(7) 0.00273(7)
Co2 0.01672(9) 0.01331(9) 0.01409(9) 0.00130(7) -0.00056(7) 0.00361(7)
N11 0.0140(5) 0.0152(6) 0.0155(6) 0.0021(4) 0.0008(4) 0.0048(4)
N21 0.0138(5) 0.0141(5) 0.0135(5) 0.0017(4) 0.0000(4) 0.0037(4)
N14 0.0153(6) 0.0150(6) 0.0147(6) 0.0030(4) 0.0013(4) 0.0033(4)
N24 0.0160(6) 0.0155(6) 0.0173(6) 0.0030(5) 0.0014(5) 0.0049(5)
Sn1 0.01551(5) 0.01291(5) 0.01547(5) 0.00143(3) 0.00000(3) 0.00295(3)
F1 0.0195(4) 0.0173(4) 0.0196(4) 0.0024(3) 0.0029(3) 0.0027(3)
F2 0.0212(4) 0.0175(4) 0.0197(4) 0.0008(3) 0.0019(4) 0.0011(4)
F3 0.0204(4) 0.0169(4) 0.0176(4) 0.0014(3) 0.0028(3) 0.0031(3)
F4 0.0211(4) 0.0177(4) 0.0191(4) 0.0002(3) 0.0025(4) 0.0013(4)
C1 0.0250(8) 0.0187(7) 0.0236(8) 0.0026(6) -0.0045(6) 0.0073(6)
C2 0.0227(8) 0.0174(7) 0.0338(9) 0.0029(6) -0.0080(7) 0.0052(6)
C11 0.0137(7) 0.0206(7) 0.0225(7) -0.0005(6) -0.0024(6) 0.0025(6)
C21 0.0125(6) 0.0181(7) 0.0153(6) 0.0018(5) 0.0010(5) 0.0025(5)
C31 0.0160(7) 0.0134(6) 0.0204(7) 0.0017(5) -0.0013(5) 0.0017(5)
C41 0.0167(7) 0.0144(6) 0.0134(6) 0.0015(5) 0.0018(5) 0.0043(5)
C51 0.0216(7) 0.0129(6) 0.0184(7) 0.0019(5) -0.0003(6) 0.0039(5)
C61 0.0169(7) 0.0274(9) 0.0347(9) 0.0026(7) -0.0080(7) 0.0050(6)
C71 0.0210(8) 0.0305(9) 0.0246(8) -0.0052(7) -0.0066(6) 0.0055(7)
C81 0.0165(7) 0.0298(9) 0.0377(10) 0.0056(8) 0.0018(7) 0.0008(7)
C91 0.0327(9) 0.0178(7) 0.0218(8) -0.0025(6) -0.0025(7) 0.0088(7)
C101 0.0282(8) 0.0150(7) 0.0238(8) 0.0038(6) -0.0023(6) 0.0070(6)
C111 0.0279(9) 0.0198(8) 0.0330(9) 0.0107(7) 0.0039(7) 0.0029(6)
C12 0.0131(6) 0.0165(7) 0.0185(7) 0.0026(5) -0.0015(5) 0.0046(5)
C22 0.0167(7) 0.0213(7) 0.0183(7) 0.0032(6) -0.0020(5) 0.0056(6)
C32 0.0274(8) 0.0244(8) 0.0230(8) 0.0087(6) -0.0023(6) 0.0093(7)
C42 0.0290(9) 0.0210(8) 0.0327(9) 0.0055(7) -0.0022(7) 0.0130(7)
C52 0.0235(8) 0.0225(8) 0.0272(8) 0.0003(6) 0.0010(6) 0.0116(6)
C62 0.0154(7) 0.0202(7) 0.0213(7) 0.0020(6) 0.0017(6) 0.0058(6)
C72 0.0230(8) 0.0244(8) 0.0172(7) 0.0057(6) 0.0022(6) 0.0082(6)
C82 0.0307(9) 0.0430(11) 0.0180(8) 0.0014(7) -0.0027(7) 0.0132(8)
C92 0.0251(9) 0.0402(10) 0.0219(8) 0.0073(7) 0.0054(7) 0.0049(7)
C102 0.0340(9) 0.0271(9) 0.0272(9) 0.0063(7) 0.0144(7) 0.0137(7)
C112 0.0341(10) 0.0582(14) 0.0245(9) 0.0092(9) 0.0085(8) 0.0127(10)
C122 0.0374(11) 0.0412(12) 0.0428(12) -0.0051(9) 0.0210(9) -0.0052(9)
C13 0.0146(6) 0.0129(6) 0.0150(6) 0.0027(5) -0.0004(5) 0.0038(5)
C23 0.0205(7) 0.0161(7) 0.0141(6) 0.0026(5) 0.0007(5) 0.0046(5)
C33 0.0258(8) 0.0204(7) 0.0154(7) 0.0029(6) -0.0045(6) 0.0035(6)
C43 0.0189(7) 0.0244(8) 0.0270(8) 0.0072(7) -0.0058(6) 0.0032(6)
C53 0.0166(7) 0.0258(8) 0.0272(8) 0.0086(7) 0.0026(6) 0.0067(6)
C63 0.0172(7) 0.0179(7) 0.0173(7) 0.0046(5) 0.0028(5) 0.0061(5)
C73 0.0235(8) 0.0359(9) 0.0148(7) 0.0039(6) 0.0037(6) 0.0105(7)
C83 0.0618(14) 0.0364(11) 0.0266(9) 0.0095(8) 0.0178(9) 0.0272(10)
C93 0.0355(10) 0.0322(9) 0.0226(8) 0.0029(7) 0.0113(7) 0.0025(8)
C103 0.0227(8) 0.0266(8) 0.0182(7) 0.0062(6) 0.0069(6) 0.0120(6)
C113 0.0355(10) 0.0308(9) 0.0218(8) 0.0064(7) 0.0082(7) 0.0173(8)
C123 0.0377(10) 0.0308(9) 0.0284(9) 0.0127(7) 0.0159(8) 0.0150(8)
C14 0.0198(7) 0.0198(7) 0.0162(7) 0.0009(6) -0.0016(6) 0.0011(6)
C24 0.0156(6) 0.0184(7) 0.0141(6) 0.0015(5) 0.0023(5) 0.0025(5)
C34 0.0187(7) 0.0142(7) 0.0192(7) 0.0001(5) -0.0010(6) 0.0021(5)
C44 0.0178(7) 0.0162(7) 0.0197(7) 0.0035(5) 0.0042(6) 0.0042(5)
C54 0.0235(8) 0.0153(7) 0.0236(8) 0.0015(6) 0.0015(6) 0.0057(6)
C64 0.0240(8) 0.0252(8) 0.0159(7) 0.0011(6) -0.0031(6) 0.0046(6)
C74 0.0408(10) 0.0253(8) 0.0181(8) -0.0015(6) -0.0006(7) 0.0099(8)
C84 0.0228(8) 0.0309(9) 0.0277(9) 0.0053(7) -0.0061(7) -0.0052(7)
C94 0.0307(9) 0.0169(7) 0.0298(9) 0.0038(6) -0.0009(7) 0.0103(6)
C104 0.0317(9) 0.0239(8) 0.0287(9) -0.0011(7) 0.0040(7) 0.0116(7)
C114 0.0282(9) 0.0166(7) 0.0372(10) 0.0068(7) 0.0019(7) 0.0035(6)
C15 0.0171(7) 0.0147(6) 0.0132(6) 0.0014(5) -0.0018(5) 0.0034(5)
C25 0.0183(7) 0.0195(7) 0.0141(6) 0.0033(5) 0.0005(5) 0.0036(6)
C35 0.0261(8) 0.0219(8) 0.0225(8) 0.0087(6) 0.0022(6) 0.0036(6)
C45 0.0328(9) 0.0217(8) 0.0261(8) 0.0088(7) -0.0002(7) 0.0090(7)
C55 0.0254(8) 0.0242(8) 0.0223(8) 0.0036(6) -0.0004(6) 0.0124(7)
C65 0.0173(7) 0.0219(7) 0.0141(6) 0.0021(5) -0.0004(5) 0.0056(6)
C75 0.0191(7) 0.0230(8) 0.0199(7) 0.0068(6) 0.0044(6) 0.0041(6)
C85 0.0270(9) 0.0366(10) 0.0263(9) -0.0019(7) 0.0057(7) 0.0068(8)
C95 0.0208(8) 0.0311(9) 0.0306(9) 0.0071(7) 0.0024(7) 0.0029(7)
C105 0.0169(7) 0.0243(8) 0.0206(7) 0.0023(6) 0.0013(6) 0.0049(6)
C115 0.0227(8) 0.0356(10) 0.0213(8) 0.0039(7) 0.0043(6) 0.0057(7)
C125 0.0181(8) 0.0579(13) 0.0262(9) 0.0061(9) 0.0003(7) 0.0079(8)
C16 0.0221(7) 0.0149(7) 0.0181(7) 0.0014(5) -0.0018(6) 0.0068(6)
C26 0.0331(9) 0.0197(7) 0.0206(7) 0.0054(6) 0.0032(6) 0.0136(7)
C36 0.0543(12) 0.0235(8) 0.0194(8) 0.0047(6) -0.0025(8) 0.0178(8)
C46 0.0486(12) 0.0216(8) 0.0292(9) -0.0008(7) -0.0175(8) 0.0134(8)
C56 0.0267(9) 0.0201(8) 0.0395(10) 0.0022(7) -0.0126(7) 0.0063(7)
C66 0.0213(8) 0.0185(7) 0.0271(8) 0.0026(6) -0.0029(6) 0.0057(6)
C76 0.0376(10) 0.0390(10) 0.0300(9) 0.0191(8) 0.0150(8) 0.0180(8)
C86 0.0507(13) 0.0355(11) 0.0421(12) 0.0166(9) 0.0185(10) 0.0143(9)
C96 0.0767(18) 0.0452(13) 0.0642(16) 0.0331(12) 0.0485(14) 0.0377(13)
C106 0.0175(8) 0.0407(11) 0.0351(10) 0.0091(8) 0.0038(7) 0.0052(7)
C116 0.0308(10) 0.0436(12) 0.0668(15) 0.0279(11) 0.0232(10) 0.0179(9)
C126 0.0358(11) 0.0371(11) 0.0591(15) 0.0003(10) 0.0173(10) 0.0062(9)
C17 0.0427(18) 0.083(3) 0.291(7) 0.108(4) 0.003(3) 0.0067(17)
C27 0.075(2) 0.137(3) 0.098(3) 0.092(3) 0.0476(19) 0.063(2)
O1 0.0349(8) 0.0686(11) 0.0506(10) 0.0327(9) 0.0072(7) 0.0130(8)
C37 0.0362(13) 0.110(3) 0.0457(15) 0.0031(16) 0.0069(11) 0.0075(15)
C47 0.100(3) 0.059(2) 0.095(3) 0.0124(19) 0.029(2) 0.0098(18)
C18 0.0625(18) 0.114(3) 0.0482(16) 0.0324(17) 0.0140(13) 0.0247(18)
C28 0.0709(19) 0.0603(17) 0.0457(14) 0.0037(12) -0.0130(13) 0.0189(14)
O2 0.0419(9) 0.0993(15) 0.0376(9) 0.0142(10) 0.0017(7) 0.0208(10)
C38 0.0511(16) 0.069(2) 0.078(2) -0.0103(16) -0.0209(15) 0.0056(14)
C48 0.0587(18) 0.114(3) 0.0505(17) -0.0032(18) -0.0116(14) -0.0122(18)

loop_
_atom_type_symbol
_atom_type_description
_atom_type_scat_dispersion_real
_atom_type_scat_dispersion_imag
_atom_type_scat_source
C C 0.0033 0.0016 'International Tables Vol C Tables 4.2.6.8 and 6.1.1.4'
H H 0.0000 0.0000 'International Tables Vol C Tables 4.2.6.8 and 6.1.1.4'
N N 0.0061 0.0033 'International Tables Vol C Tables 4.2.6.8 and 6.1.1.4'
O O 0.0106 0.0060 'International Tables Vol C Tables 4.2.6.8 and 6.1.1.4'
F F 0.0171 0.0103 'International Tables Vol C Tables 4.2.6.8 and 6.1.1.4'
Co Co 0.3494 0.9721 'International Tables Vol C Tables 4.2.6.8 and 6.1.1.4'
Sn Sn -0.6537 1.4246 'International Tables Vol C Tables 4.2.6.8 and 6.1.1.4'

loop_
_geom_angle_atom_site_label_1
_geom_angle_atom_site_label_2
_geom_angle_atom_site_label_3
_geom_angle
F1 Co1 N11 123.07(5)
F1 Co1 N21 117.99(5)
N11 Co1 N21 99.82(5)
F1 Co1 F2 80.92(4)
N11 Co1 F2 115.57(5)
N21 Co1 F2 120.77(5)
F3 Co2 N24 117.69(5)
F3 Co2 N14 125.81(5)
N24 Co2 N14 98.95(5)
F3 Co2 F4 81.31(4)
N24 Co2 F4 124.10(5)
N14 Co2 F4 110.77(5)
C21 N11 C12 128.33(12)
C21 N11 Co1 122.04(10)
C12 N11 Co1 109.63(9)
C41 N21 C13 127.21(12)
C41 N21 Co1 121.46(10)
C13 N21 Co1 111.31(9)
C24 N14 C15 128.06(12)
C24 N14 Co2 122.37(10)
C15 N14 Co2 109.50(9)
C44 N24 C16 128.00(13)
C44 N24 Co2 121.66(10)
C16 N24 Co2 110.33(9)
C1 Sn1 C2 160.79(7)
C1 Sn1 F2 98.11(6)
C2 Sn1 F2 96.35(6)
C1 Sn1 F4 94.75(5)
C2 Sn1 F4 99.38(6)
F2 Sn1 F4 83.58(3)
C1 Sn1 F1 86.86(5)
C2 Sn1 F1 85.77(5)
F2 Sn1 F1 71.63(3)
F4 Sn1 F1 155.12(3)
C1 Sn1 F3 87.57(5)
C2 Sn1 F3 84.79(5)
F2 Sn1 F3 154.43(3)
F4 Sn1 F3 71.08(3)
F1 Sn1 F3 133.79(3)
Co1 F1 Sn1 101.86(4)
Co1 F2 Sn1 105.58(4)
Co2 F3 Sn1 101.40(4)
Co2 F4 Sn1 106.15(4)
Sn1 C1 H1A 109.5
Sn1 C1 H1B 109.5
H1A C1 H1B 109.5
Sn1 C1 H1C 109.5
H1A C1 H1C 109.5
H1B C1 H1C 109.5
Sn1 C2 H2A 109.5
Sn1 C2 H2B 109.5
H2A C2 H2B 109.5
Sn1 C2 H2C 109.5
H2A C2 H2C 109.5
H2B C2 H2C 109.5
C61 C11 C81 106.47(13)
C61 C11 C71 106.37(14)
C81 C11 C71 109.44(14)
C61 C11 C21 116.65(13)
C81 C11 C21 109.55(13)
C71 C11 C21 108.19(12)
N11 C21 C31 121.19(13)
N11 C21 C11 125.96(13)
C31 C21 C11 112.85(13)
C21 C31 C41 133.63(14)
C21 C31 H31A 113.2
C41 C31 H31A 113.2
N21 C41 C31 121.59(13)
N21 C41 C51 125.66(13)
C31 C41 C51 112.74(13)
C101 C51 C91 106.93(13)
C101 C51 C111 105.75(13)
C91 C51 C111 109.97(14)
C101 C51 C41 117.02(12)
C91 C51 C41 108.10(12)
C111 C51 C41 108.95(12)
C11 C61 H61A 109.5
C11 C61 H61B 109.5
H61A C61 H61B 109.5
C11 C61 H61C 109.5
H61A C61 H61C 109.5
H61B C61 H61C 109.5
C11 C71 H71A 109.5
C11 C71 H71B 109.5
H71A C71 H71B 109.5
C11 C71 H71C 109.5
H71A C71 H71C 109.5
H71B C71 H71C 109.5
C11 C81 H81A 109.5
C11 C81 H81B 109.5
H81A C81 H81B 109.5
C11 C81 H81C 109.5
H81A C81 H81C 109.5
H81B C81 H81C 109.5
C51 C91 H91A 109.5
C51 C91 H91B 109.5
H91A C91 H91B 109.5
C51 C91 H91C 109.5
H91A C91 H91C 109.5
H91B C91 H91C 109.5
C51 C101 H10A 109.5
C51 C101 H10B 109.5
H10A C101 H10B 109.5
C51 C101 H10C 109.5
H10A C101 H10C 109.5
H10B C101 H10C 109.5
C51 C111 H11A 109.5
C51 C111 H11B 109.5
H11A C111 H11B 109.5
C51 C111 H11C 109.5
H11A C111 H11C 109.5
H11B C111 H11C 109.5
C22 C12 C62 121.26(14)
C22 C12 N11 119.41(13)
C62 C12 N11 118.78(13)
C32 C22 C12 118.05(14)
C32 C22 C72 119.04(14)
C12 C22 C72 122.91(14)
C42 C32 C22 121.32(16)
C42 C32 H32A 119.3
C22 C32 H32A 119.3
C32 C42 C52 120.08(15)
C32 C42 H42A 120.0
C52 C42 H42A 120.0
C42 C52 C62 121.19(15)
C42 C52 H52A 119.4
C62 C52 H52A 119.4
C52 C62 C12 118.08(15)
C52 C62 C102 119.04(14)
C12 C62 C102 122.86(14)
C22 C72 C92 111.57(14)
C22 C72 C82 112.58(13)
C92 C72 C82 108.67(14)
C22 C72 H72A 107.9
C92 C72 H72A 107.9
C82 C72 H72A 107.9
C72 C82 H82A 109.5
C72 C82 H82B 109.5
H82A C82 H82B 109.5
C72 C82 H82C 109.5
H82A C82 H82C 109.5
H82B C82 H82C 109.5
C72 C92 H92A 109.5
C72 C92 H92B 109.5
H92A C92 H92B 109.5
C72 C92 H92C 109.5
H92A C92 H92C 109.5
H92B C92 H92C 109.5
C62 C102 C112 112.11(15)
C62 C102 C122 111.61(16)
C112 C102 C122 108.95(15)
C62 C102 H10D 108.0
C112 C102 H10D 108.0
C122 C102 H10D 108.0
C102 C112 H11D 109.5
C102 C112 H11E 109.5
H11D C112 H11E 109.5
C102 C112 H11F 109.5
H11D C112 H11F 109.5
H11E C112 H11F 109.5
C102 C122 H12A 109.5
C102 C122 H12B 109.5
H12A C122 H12B 109.5
C102 C122 H12C 109.5
H12A C122 H12C 109.5
H12B C122 H12C 109.5
C23 C13 C63 120.45(13)
C23 C13 N21 119.16(13)
C63 C13 N21 120.03(13)
C33 C23 C13 118.76(14)
C33 C23 C73 118.82(14)
C13 C23 C73 122.42(14)
C43 C33 C23 121.27(15)
C43 C33 H33A 119.4
C23 C33 H33A 119.4
C53 C43 C33 119.58(15)
C53 C43 H43A 120.2
C33 C43 H43A 120.2
C43 C53 C63 121.56(15)
C43 C53 H53A 119.2
C63 C53 H53A 119.2
C53 C63 C13 118.37(14)
C53 C63 C103 118.66(14)
C13 C63 C103 122.97(13)
C23 C73 C83 111.05(15)
C23 C73 C93 111.93(14)
C83 C73 C93 109.08(14)
C23 C73 H73A 108.2
C83 C73 H73A 108.2
C93 C73 H73A 108.2
C73 C83 H83A 109.5
C73 C83 H83B 109.5
H83A C83 H83B 109.5
C73 C83 H83C 109.5
H83A C83 H83C 109.5
H83B C83 H83C 109.5
C73 C93 H93A 109.5
C73 C93 H93B 109.5
H93A C93 H93B 109.5
C73 C93 H93C 109.5
H93A C93 H93C 109.5
H93B C93 H93C 109.5
C63 C103 C123 111.25(14)
C63 C103 C113 111.17(13)
C123 C103 C113 109.67(13)
C63 C103 H10E 108.2
C123 C103 H10E 108.2
C113 C103 H10E 108.2
C103 C113 H11G 109.5
C103 C113 H11H 109.5
H11G C113 H11H 109.5
C103 C113 H11I 109.5
H11G C113 H11I 109.5
H11H C113 H11I 109.5
C103 C123 H12D 109.5
C103 C123 H12E 109.5
H12D C123 H12E 109.5
C103 C123 H12F 109.5
H12D C123 H12F 109.5
H12E C123 H12F 109.5
C64 C14 C84 106.72(14)
C64 C14 C74 106.56(13)
C84 C14 C74 108.08(14)
C64 C14 C24 116.94(13)
C84 C14 C24 107.58(13)
C74 C14 C24 110.62(13)
N14 C24 C34 120.80(14)
N14 C24 C14 125.80(13)
C34 C24 C14 113.36(13)
C24 C34 C44 133.27(14)
C24 C34 H34A 113.4
C44 C34 H34A 113.4
N24 C44 C34 121.75(14)
N24 C44 C54 125.48(14)
C34 C44 C54 112.78(13)
C94 C54 C114 106.50(14)
C94 C54 C104 105.97(14)
C114 C54 C104 110.34(14)
C94 C54 C44 117.02(13)
C114 C54 C44 108.03(13)
C104 C54 C44 108.90(13)
C14 C64 H64A 109.5
C14 C64 H64B 109.5
H64A C64 H64B 109.5
C14 C64 H64C 109.5
H64A C64 H64C 109.5
H64B C64 H64C 109.5
C14 C74 H74A 109.5
C14 C74 H74B 109.5
H74A C74 H74B 109.5
C14 C74 H74C 109.5
H74A C74 H74C 109.5
H74B C74 H74C 109.5
C14 C84 H84A 109.5
C14 C84 H84B 109.5
H84A C84 H84B 109.5
C14 C84 H84C 109.5
H84A C84 H84C 109.5
H84B C84 H84C 109.5
C54 C94 H94A 109.5
C54 C94 H94B 109.5
H94A C94 H94B 109.5
C54 C94 H94C 109.5
H94A C94 H94C 109.5
H94B C94 H94C 109.5
C54 C104 H10F 109.5
C54 C104 H10G 109.5
H10F C104 H10G 109.5
C54 C104 H10H 109.5
H10F C104 H10H 109.5
H10G C104 H10H 109.5
C54 C114 H11J 109.5
C54 C114 H11K 109.5
H11J C114 H11K 109.5
C54 C114 H11L 109.5
H11J C114 H11L 109.5
H11K C114 H11L 109.5
C65 C15 C25 120.90(14)
C65 C15 N14 120.59(13)
C25 C15 N14 118.01(13)
C35 C25 C15 117.88(14)
C35 C25 C75 120.03(14)
C15 C25 C75 122.09(13)
C45 C35 C25 121.66(15)
C45 C35 H35A 119.2
C25 C35 H35A 119.2
C55 C45 C35 119.53(15)
C55 C45 H45A 120.2
C35 C45 H45A 120.2
C45 C55 C65 121.38(15)
C45 C55 H55A 119.3
C65 C55 H55A 119.3
C55 C65 C15 118.58(14)
C55 C65 C105 119.55(14)
C15 C65 C105 121.87(14)
C25 C75 C95 112.89(14)
C25 C75 C85 111.37(13)
C95 C75 C85 109.50(14)
C25 C75 H75A 107.6
C95 C75 H75A 107.6
C85 C75 H75A 107.6
C75 C85 H85A 109.5
C75 C85 H85B 109.5
H85A C85 H85B 109.5
C75 C85 H85C 109.5
H85A C85 H85C 109.5
H85B C85 H85C 109.5
C75 C95 H95A 109.5
C75 C95 H95B 109.5
H95A C95 H95B 109.5
C75 C95 H95C 109.5
H95A C95 H95C 109.5
H95B C95 H95C 109.5
C65 C105 C125 112.40(14)
C65 C105 C115 111.74(13)
C125 C105 C115 109.11(14)
C65 C105 H10I 107.8
C125 C105 H10I 107.8
C115 C105 H10I 107.8
C105 C115 H11M 109.5
C105 C115 H11N 109.5
H11M C115 H11N 109.5
C105 C115 H11O 109.5
H11M C115 H11O 109.5
H11N C115 H11O 109.5
C105 C125 H12G 109.5
C105 C125 H12H 109.5
H12G C125 H12H 109.5
C105 C125 H12I 109.5
H12G C125 H12I 109.5
H12H C125 H12I 109.5
C66 C16 C26 120.52(15)
C66 C16 N24 119.36(14)
C26 C16 N24 119.66(14)
C36 C26 C16 117.98(17)
C36 C26 C76 119.05(16)
C16 C26 C76 122.97(15)
C46 C36 C26 122.47(18)
C46 C36 H36A 118.8
C26 C36 H36A 118.8
C36 C46 C56 119.15(17)
C36 C46 H46A 120.4
C56 C46 H46A 120.4
C46 C56 C66 121.40(18)
C46 C56 H56A 119.3
C66 C56 H56A 119.3
C56 C66 C16 118.45(16)
C56 C66 C106 119.42(16)
C16 C66 C106 122.13(15)
C26 C76 C86 112.69(16)
C26 C76 C96 111.15(18)
C86 C76 C96 108.68(15)
C26 C76 H76A 108.1
C86 C76 H76A 108.1
C96 C76 H76A 108.1
C76 C86 H86A 109.5
C76 C86 H86B 109.5
H86A C86 H86B 109.5
C76 C86 H86C 109.5
H86A C86 H86C 109.5
H86B C86 H86C 109.5
C76 C96 H96A 109.5
C76 C96 H96B 109.5
H96A C96 H96B 109.5
C76 C96 H96C 109.5
H96A C96 H96C 109.5
H96B C96 H96C 109.5
C66 C106 C116 111.02(17)
C66 C106 C126 111.88(17)
C116 C106 C126 109.48(15)
C66 C106 H10J 108.1
C116 C106 H10J 108.1
C126 C106 H10J 108.1
C106 C116 H11P 109.5
C106 C116 H11Q 109.5
H11P C116 H11Q 109.5
C106 C116 H11R 109.5
H11P C116 H11R 109.5
H11Q C116 H11R 109.5
C106 C126 H12J 109.5
C106 C126 H12K 109.5
H12J C126 H12K 109.5
C106 C126 H12L 109.5
H12J C126 H12L 109.5
H12K C126 H12L 109.5
C27 C17 H17A 109.5
C27 C17 H17B 109.5
H17A C17 H17B 109.5
C27 C17 H17C 109.5
H17A C17 H17C 109.5
H17B C17 H17C 109.5
O1 C27 C17 109.6(3)
O1 C27 H27A 109.8
C17 C27 H27A 109.8
O1 C27 H27B 109.8
C17 C27 H27B 109.8
H27A C27 H27B 108.2
C27 O1 C37 113.1(3)
O1 C37 C47 109.2(2)
O1 C37 H37A 109.8
C47 C37 H37A 109.8
O1 C37 H37B 109.8
C47 C37 H37B 109.8
H37A C37 H37B 108.3
C37 C47 H47A 109.5
C37 C47 H47B 109.5
H47A C47 H47B 109.5
C37 C47 H47C 109.5
H47A C47 H47C 109.5
H47B C47 H47C 109.5
C28 C18 H18A 109.5
C28 C18 H18B 109.5
H18A C18 H18B 109.5
C28 C18 H18C 109.5
H18A C18 H18C 109.5
H18B C18 H18C 109.5
O2 C28 C18 109.7(2)
O2 C28 H28A 109.7
C18 C28 H28A 109.7
O2 C28 H28B 109.7
C18 C28 H28B 109.7
H28A C28 H28B 108.2
C28 O2 C38 113.3(2)
O2 C38 C48 109.3(3)
O2 C38 H38A 109.8
C48 C38 H38A 109.8
O2 C38 H38B 109.8
C48 C38 H38B 109.8
H38A C38 H38B 108.3
C38 C48 H48A 109.5
C38 C48 H48B 109.5
H48A C48 H48B 109.5
C38 C48 H48C 109.5
H48A C48 H48C 109.5
H48B C48 H48C 109.5

loop_
_geom_bond_atom_site_label_1
_geom_bond_atom_site_label_2
_geom_bond_distance
Co1 F1 1.9340(9)
Co1 N11 1.9432(13)
Co1 N21 1.9434(12)
Co1 F2 1.9941(9)
Co2 F3 1.9315(9)
Co2 N24 1.9474(13)
Co2 N14 1.9519(13)
Co2 F4 1.9985(9)
N11 C21 1.3312(19)
N11 C12 1.4401(18)
N21 C41 1.3364(19)
N21 C13 1.4388(18)
N14 C24 1.3339(19)
N14 C15 1.4362(19)
N24 C44 1.335(2)
N24 C16 1.4382(19)
Sn1 C1 2.0875(15)
Sn1 C2 2.0912(16)
Sn1 F2 2.0964(9)
Sn1 F4 2.1022(9)
Sn1 F1 2.2546(9)
Sn1 F3 2.2949(9)
C1 H1A 0.9800
C1 H1B 0.9800
C1 H1C 0.9800
C2 H2A 0.9800
C2 H2B 0.9800
C2 H2C 0.9800
C11 C61 1.537(2)
C11 C81 1.540(2)
C11 C71 1.542(2)
C11 C21 1.564(2)
C21 C31 1.408(2)
C31 C41 1.411(2)
C31 H31A 0.9500
C41 C51 1.559(2)
C51 C101 1.535(2)
C51 C91 1.543(2)
C51 C111 1.547(2)
C61 H61A 0.9800
C61 H61B 0.9800
C61 H61C 0.9800
C71 H71A 0.9800
C71 H71B 0.9800
C71 H71C 0.9800
C81 H81A 0.9800
C81 H81B 0.9800
C81 H81C 0.9800
C91 H91A 0.9800
C91 H91B 0.9800
C91 H91C 0.9800
C101 H10A 0.9800
C101 H10B 0.9800
C101 H10C 0.9800
C111 H11A 0.9800
C111 H11B 0.9800
C111 H11C 0.9800
C12 C22 1.408(2)
C12 C62 1.413(2)
C22 C32 1.398(2)
C22 C72 1.523(2)
C32 C42 1.380(2)
C32 H32A 0.9500
C42 C52 1.385(2)
C42 H42A 0.9500
C52 C62 1.395(2)
C52 H52A 0.9500
C62 C102 1.523(2)
C72 C92 1.531(2)
C72 C82 1.539(2)
C72 H72A 1.0000
C82 H82A 0.9800
C82 H82B 0.9800
C82 H82C 0.9800
C92 H92A 0.9800
C92 H92B 0.9800
C92 H92C 0.9800
C102 C112 1.530(3)
C102 C122 1.535(3)
C102 H10D 1.0000
C112 H11D 0.9800
C112 H11E 0.9800
C112 H11F 0.9800
C122 H12A 0.9800
C122 H12B 0.9800
C122 H12C 0.9800
C13 C23 1.410(2)
C13 C63 1.411(2)
C23 C33 1.394(2)
C23 C73 1.523(2)
C33 C43 1.384(2)
C33 H33A 0.9500
C43 C53 1.382(2)
C43 H43A 0.9500
C53 C63 1.397(2)
C53 H53A 0.9500
C63 C103 1.526(2)
C73 C83 1.530(3)
C73 C93 1.533(2)
C73 H73A 1.0000
C83 H83A 0.9800
C83 H83B 0.9800
C83 H83C 0.9800
C93 H93A 0.9800
C93 H93B 0.9800
C93 H93C 0.9800
C103 C123 1.533(2)
C103 C113 1.541(2)
C103 H10E 1.0000
C113 H11G 0.9800
C113 H11H 0.9800
C113 H11I 0.9800
C123 H12D 0.9800
C123 H12E 0.9800
C123 H12F 0.9800
C14 C64 1.540(2)
C14 C84 1.545(2)
C14 C74 1.546(2)
C14 C24 1.567(2)
C24 C34 1.410(2)
C34 C44 1.410(2)
C34 H34A 0.9500
C44 C54 1.562(2)
C54 C94 1.534(2)
C54 C114 1.540(2)
C54 C104 1.546(2)
C64 H64A 0.9800
C64 H64B 0.9800
C64 H64C 0.9800
C74 H74A 0.9800
C74 H74B 0.9800
C74 H74C 0.9800
C84 H84A 0.9800
C84 H84B 0.9800
C84 H84C 0.9800
C94 H94A 0.9800
C94 H94B 0.9800
C94 H94C 0.9800
C104 H10F 0.9800
C104 H10G 0.9800
C104 H10H 0.9800
C114 H11J 0.9800
C114 H11K 0.9800
C114 H11L 0.9800
C15 C65 1.407(2)
C15 C25 1.417(2)
C25 C35 1.392(2)
C25 C75 1.524(2)
C35 C45 1.391(2)
C35 H35A 0.9500
C45 C55 1.381(2)
C45 H45A 0.9500
C55 C65 1.392(2)
C55 H55A 0.9500
C65 C105 1.523(2)
C75 C95 1.532(2)
C75 C85 1.535(2)
C75 H75A 1.0000
C85 H85A 0.9800
C85 H85B 0.9800
C85 H85C 0.9800
C95 H95A 0.9800
C95 H95B 0.9800
C95 H95C 0.9800
C105 C125 1.533(2)
C105 C115 1.534(2)
C105 H10I 1.0000
C115 H11M 0.9800
C115 H11N 0.9800
C115 H11O 0.9800
C125 H12G 0.9800
C125 H12H 0.9800
C125 H12I 0.9800
C16 C66 1.411(2)
C16 C26 1.415(2)
C26 C36 1.390(2)
C26 C76 1.521(3)
C36 C46 1.374(3)
C36 H36A 0.9500
C46 C56 1.387(3)
C46 H46A 0.9500
C56 C66 1.398(2)
C56 H56A 0.9500
C66 C106 1.521(3)
C76 C86 1.533(3)
C76 C96 1.535(3)
C76 H76A 1.0000
C86 H86A 0.9800
C86 H86B 0.9800
C86 H86C 0.9800
C96 H96A 0.9800
C96 H96B 0.9800
C96 H96C 0.9800
C106 C116 1.526(3)
C106 C126 1.533(3)
C106 H10J 1.0000
C116 H11P 0.9800
C116 H11Q 0.9800
C116 H11R 0.9800
C126 H12J 0.9800
C126 H12K 0.9800
C126 H12L 0.9800
C17 C27 1.479(6)
C17 H17A 0.9800
C17 H17B 0.9800
C17 H17C 0.9800
C27 O1 1.401(3)
C27 H27A 0.9900
C27 H27B 0.9900
O1 C37 1.426(3)
C37 C47 1.488(4)
C37 H37A 0.9900
C37 H37B 0.9900
C47 H47A 0.9800
C47 H47B 0.9800
C47 H47C 0.9800
C18 C28 1.480(4)
C18 H18A 0.9800
C18 H18B 0.9800
C18 H18C 0.9800
C28 O2 1.391(3)
C28 H28A 0.9900
C28 H28B 0.9900
O2 C38 1.393(3)
C38 C48 1.478(4)
C38 H38A 0.9900
C38 H38B 0.9900
C48 H48A 0.9800
C48 H48B 0.9800
C48 H48C 0.9800

loop_
_geom_torsion_atom_site_label_1
_geom_torsion_atom_site_label_2
_geom_torsion_atom_site_label_3
_geom_torsion_atom_site_label_4
_geom_torsion
F1 Co1 N11 C21 -127.98(11)
N21 Co1 N11 C21 4.95(12)
F2 Co1 N11 C21 136.12(11)
F1 Co1 N11 C12 51.95(11)
N21 Co1 N11 C12 -175.12(9)
F2 Co1 N11 C12 -43.95(10)
F1 Co1 N21 C41 131.65(11)
N11 Co1 N21 C41 -4.34(12)
F2 Co1 N21 C41 -132.13(10)
F1 Co1 N21 C13 -49.70(10)
N11 Co1 N21 C13 174.32(9)
F2 Co1 N21 C13 46.53(11)
F3 Co2 N14 C24 -124.02(11)
N24 Co2 N14 C24 9.91(12)
F4 Co2 N14 C24 141.73(11)
F3 Co2 N14 C15 58.73(11)
N24 Co2 N14 C15 -167.34(9)
F4 Co2 N14 C15 -35.53(10)
F3 Co2 N24 C44 130.26(11)
N14 Co2 N24 C44 -8.47(12)
F4 Co2 N24 C44 -131.16(11)
F3 Co2 N24 C16 -50.39(11)
N14 Co2 N24 C16 170.87(10)
F4 Co2 N24 C16 48.18(11)
N11 Co1 F1 Sn1 -115.50(5)
N21 Co1 F1 Sn1 119.29(5)
F2 Co1 F1 Sn1 -0.82(4)
C1 Sn1 F1 Co1 100.44(6)
C2 Sn1 F1 Co1 -97.31(6)
F2 Sn1 F1 Co1 0.82(4)
F4 Sn1 F1 Co1 5.93(10)
F3 Sn1 F1 Co1 -175.95(3)
F1 Co1 F2 Sn1 0.90(4)
N11 Co1 F2 Sn1 123.32(5)
N21 Co1 F2 Sn1 -116.36(5)
C1 Sn1 F2 Co1 -84.74(6)
C2 Sn1 F2 Co1 82.59(6)
F4 Sn1 F2 Co1 -178.64(5)
F1 Sn1 F2 Co1 -0.80(4)
F3 Sn1 F2 Co1 173.79(6)
N24 Co2 F3 Sn1 122.12(5)
N14 Co2 F3 Sn1 -111.34(5)
F4 Co2 F3 Sn1 -1.95(4)
C1 Sn1 F3 Co2 -93.92(6)
C2 Sn1 F3 Co2 103.72(6)
F2 Sn1 F3 Co2 9.90(10)
F4 Sn1 F3 Co2 1.94(4)
F1 Sn1 F3 Co2 -177.22(3)
F3 Co2 F4 Sn1 2.18(4)
N24 Co2 F4 Sn1 -115.48(6)
N14 Co2 F4 Sn1 127.28(5)
C1 Sn1 F4 Co2 83.88(6)
C2 Sn1 F4 Co2 -83.06(6)
F2 Sn1 F4 Co2 -178.47(5)
F1 Sn1 F4 Co2 176.65(6)
F3 Sn1 F4 Co2 -1.91(4)
C12 N11 C21 C31 177.79(14)
Co1 N11 C21 C31 -2.3(2)
C12 N11 C21 C11 -3.3(2)
Co1 N11 C21 C11 176.66(11)
C61 C11 C21 N11 3.2(2)
C81 C11 C21 N11 124.18(16)
C71 C11 C21 N11 -116.58(16)
C61 C11 C21 C31 -177.76(14)
C81 C11 C21 C31 -56.78(17)
C71 C11 C21 C31 62.45(17)
N11 C21 C31 C41 -2.9(3)
C11 C21 C31 C41 177.97(16)
C13 N21 C41 C31 -177.30(14)
Co1 N21 C41 C31 1.13(19)
C13 N21 C41 C51 3.6(2)
Co1 N21 C41 C51 -177.99(10)
C21 C31 C41 N21 3.6(3)
C21 C31 C41 C51 -177.16(16)
N21 C41 C51 C101 -4.4(2)
C31 C41 C51 C101 176.38(13)
N21 C41 C51 C91 116.27(16)
C31 C41 C51 C91 -62.92(17)
N21 C41 C51 C111 -124.25(16)
C31 C41 C51 C111 56.56(17)
C21 N11 C12 C22 92.68(19)
Co1 N11 C12 C22 -87.24(14)
C21 N11 C12 C62 -95.62(19)
Co1 N11 C12 C62 84.45(14)
C62 C12 C22 C32 0.2(2)
N11 C12 C22 C32 171.69(14)
C62 C12 C22 C72 -179.54(14)
N11 C12 C22 C72 -8.1(2)
C12 C22 C32 C42 -0.4(2)
C72 C22 C32 C42 179.34(16)
C22 C32 C42 C52 0.9(3)
C32 C42 C52 C62 -1.2(3)
C42 C52 C62 C12 1.0(2)
C42 C52 C62 C102 179.63(16)
C22 C12 C62 C52 -0.5(2)
N11 C12 C62 C52 -172.02(14)
C22 C12 C62 C102 -179.07(15)
N11 C12 C62 C102 9.4(2)
C32 C22 C72 C92 -66.03(19)
C12 C22 C72 C92 113.71(17)
C32 C22 C72 C82 56.5(2)
C12 C22 C72 C82 -123.79(17)
C52 C62 C102 C112 54.7(2)
C12 C62 C102 C112 -126.73(17)
C52 C62 C102 C122 -67.8(2)
C12 C62 C102 C122 110.73(18)
C41 N21 C13 C23 92.96(18)
Co1 N21 C13 C23 -85.60(14)
C41 N21 C13 C63 -93.90(18)
Co1 N21 C13 C63 87.54(14)
C63 C13 C23 C33 1.0(2)
N21 C13 C23 C33 174.09(13)
C63 C13 C23 C73 -179.98(14)
N21 C13 C23 C73 -6.9(2)
C13 C23 C33 C43 0.0(2)
C73 C23 C33 C43 -179.05(15)
C23 C33 C43 C53 -0.5(2)
C33 C43 C53 C63 0.0(3)
C43 C53 C63 C13 0.9(2)
C43 C53 C63 C103 -179.60(15)
C23 C13 C63 C53 -1.4(2)
N21 C13 C63 C53 -174.50(13)
C23 C13 C63 C103 179.12(14)
N21 C13 C63 C103 6.1(2)
C33 C23 C73 C83 -62.2(2)
C13 C23 C73 C83 118.73(17)
C33 C23 C73 C93 59.9(2)
C13 C23 C73 C93 -119.11(16)
C53 C63 C103 C123 62.82(19)
C13 C63 C103 C123 -117.74(16)
C53 C63 C103 C113 -59.7(2)
C13 C63 C103 C113 119.71(16)
C15 N14 C24 C34 172.43(14)
Co2 N14 C24 C34 -4.29(19)
C15 N14 C24 C14 -10.0(2)
Co2 N14 C24 C14 173.27(11)
C64 C14 C24 N14 11.0(2)
C84 C14 C24 N14 -108.99(17)
C74 C14 C24 N14 133.16(16)
C64 C14 C24 C34 -171.31(14)
C84 C14 C24 C34 68.73(17)
C74 C14 C24 C34 -49.12(18)
N14 C24 C34 C44 -7.0(3)
C14 C24 C34 C44 175.20(16)
C16 N24 C44 C34 -177.67(14)
Co2 N24 C44 C34 1.6(2)
C16 N24 C44 C54 2.5(2)
Co2 N24 C44 C54 -178.25(11)
C24 C34 C44 N24 8.5(3)
C24 C34 C44 C54 -171.63(16)
N24 C44 C54 C94 -3.2(2)
C34 C44 C54 C94 176.96(14)
N24 C44 C54 C114 116.87(17)
C34 C44 C54 C114 -62.95(17)
N24 C44 C54 C104 -123.28(16)
C34 C44 C54 C104 56.90(17)
C24 N14 C15 C65 91.82(19)
Co2 N14 C15 C65 -91.13(14)
C24 N14 C15 C25 -96.31(18)
Co2 N14 C15 C25 80.75(14)
C65 C15 C25 C35 -3.3(2)
N14 C15 C25 C35 -175.13(13)
C65 C15 C25 C75 176.87(14)
N14 C15 C25 C75 5.0(2)
C15 C25 C35 C45 2.0(2)
C75 C25 C35 C45 -178.15(15)
C25 C35 C45 C55 0.2(3)
C35 C45 C55 C65 -1.3(3)
C45 C55 C65 C15 0.0(2)
C45 C55 C65 C105 -179.15(15)
C25 C15 C65 C55 2.3(2)
N14 C15 C65 C55 173.95(14)
C25 C15 C65 C105 -178.55(14)
N14 C15 C65 C105 -6.9(2)
C35 C25 C75 C95 38.4(2)
C15 C25 C75 C95 -141.77(15)
C35 C25 C75 C85 -85.28(18)
C15 C25 C75 C85 94.57(18)
C55 C65 C105 C125 49.1(2)
C15 C65 C105 C125 -130.00(16)
C55 C65 C105 C115 -73.94(19)
C15 C65 C105 C115 106.93(17)
C44 N24 C16 C66 93.82(19)
Co2 N24 C16 C66 -85.47(15)
C44 N24 C16 C26 -93.96(19)
Co2 N24 C16 C26 86.74(15)
C66 C16 C26 C36 2.2(2)
N24 C16 C26 C36 -169.93(14)
C66 C16 C26 C76 -177.75(15)
N24 C16 C26 C76 10.1(2)
C16 C26 C36 C46 -0.8(3)
C76 C26 C36 C46 179.16(16)
C26 C36 C46 C56 -1.0(3)
C36 C46 C56 C66 1.4(3)
C46 C56 C66 C16 0.0(2)
C46 C56 C66 C106 179.46(16)
C26 C16 C66 C56 -1.8(2)
N24 C16 C66 C56 170.35(14)
C26 C16 C66 C106 178.73(15)
N24 C16 C66 C106 -9.1(2)
C36 C26 C76 C86 -60.3(2)
C16 C26 C76 C86 119.65(18)
C36 C26 C76 C96 62.0(2)
C16 C26 C76 C96 -118.08(19)
C56 C66 C106 C116 -63.2(2)
C16 C66 C106 C116 116.29(18)
C56 C66 C106 C126 59.5(2)
C16 C66 C106 C126 -121.07(18)
C17 C27 O1 C37 178.8(2)
C27 O1 C37 C47 -175.6(2)
C18 C28 O2 C38 178.8(2)
C28 O2 C38 C48 -173.8(2)
